data_7051500
loop_
_publ_author_name
'Huuskonen, Juhani'
'Buston, Jonathan E. H.'
'Scotchmer, Neil D.'
'Anderson, Harry L.'

_publ_section_title
;
 Water-soluble macrocyclic receptors for small neutral guests
;
_journal_coden_ASTM NJCHE5
_journal_issue 12
_journal_name_full 'New Journal of Chemistry'
_journal_page_first 1245
_journal_page_last 1252
_journal_paper_doi 10.1039/a906403f
_journal_volume 23
_journal_year 1999
_chemical_formula_sum 'C50 H66 N2 O12'
_chemical_formula_weight 887.08
_space_group_IT_number 14
_symmetry_cell_setting monoclinic
_symmetry_space_group_name_Hall '-P 2yn'
_symmetry_space_group_name_H-M 'P 1 21/n 1'
_cell_angle_alpha 90
_cell_angle_beta 105.918(12)
_cell_angle_gamma 90
_cell_formula_units_Z 2
_cell_length_a 12.466(2)
_cell_length_b 11.9827(18)
_cell_length_c 16.456(2)
_cell_measurement_temperature 213(2)
_cell_volume 2363.9(6)
_diffrn_ambient_temperature 213(2)
_exptl_crystal_density_diffrn 1.246
_cod_original_sg_symbol_H-M 'P 21/n'
_cod_database_code 7051500

loop_
_symmetry_equiv_pos_as_xyz
'x, y, z'
'-x+1/2, y+1/2, -z+1/2'
'-x, -y, -z'
'x-1/2, -y-1/2, z-1/2'

loop_
_atom_site_label
_atom_site_type_symbol
_atom_site_fract_x
_atom_site_fract_y
_atom_site_fract_z
_atom_site_U_iso_or_equiv
_atom_site_adp_type
_atom_site_occupancy
_atom_site_symmetry_multiplicity
_atom_site_calc_flag
_atom_site_refinement_flags
_atom_site_disorder_assembly
_atom_site_disorder_group
O1 O 0.38828(12) -0.25313(15) 0.04118(9) 0.0473(4) Uani 1 1 d . . .
C2 C 0.28149(17) -0.28845(19) 0.04775(12) 0.0394(5) Uani 1 1 d . . .
H2A H 0.2497 -0.3438 0.0039 0.047 Uiso 1 1 calc R . .
H2B H 0.2306 -0.2245 0.0398 0.047 Uiso 1 1 calc R . .
C3 C 0.29522(17) -0.33878(16) 0.13381(12) 0.0355(4) Uani 1 1 d . . .
H3A H 0.241 -0.3995 0.1286 0.043 Uiso 1 1 calc R . .
H3B H 0.3699 -0.3717 0.153 0.043 Uiso 1 1 calc R . .
O4 O 0.28116(11) -0.26291(11) 0.19706(8) 0.0335(3) Uani 1 1 d . . .
C5 C 0.35205(15) -0.17251(15) 0.21459(11) 0.0297(4) Uani 1 1 d . . .
C6 C 0.46420(15) -0.18374(15) 0.25851(11) 0.0308(4) Uani 1 1 d . . .
C7 C 0.53112(15) -0.08976(16) 0.28179(12) 0.0317(4) Uani 1 1 d . . .
H7 H 0.6071 -0.0984 0.3103 0.038 Uiso 1 1 calc R . .
C8 C 0.48684(15) 0.01725(15) 0.26336(11) 0.0298(4) Uani 1 1 d . . .
C9 C 0.56087(15) 0.12249(15) 0.28037(11) 0.0303(4) Uani 1 1 d . . .
C10 C 0.42380(15) -0.16082(16) -0.19518(12) 0.0321(4) Uani 1 1 d . . .
C11 C 0.43195(16) -0.27193(17) -0.17063(13) 0.0360(4) Uani 1 1 d . . .
H11 H 0.4493 -0.3264 -0.2062 0.043 Uiso 1 1 calc R . .
C12 C 0.41460(17) -0.30357(18) -0.09348(13) 0.0394(5) Uani 1 1 d . . .
C13 C 0.39079(17) -0.22320(19) -0.03942(12) 0.0391(5) Uani 1 1 d . . .
C27 C 0.30743(15) -0.06597(16) 0.19592(12) 0.0323(4) Uani 1 1 d . . .
C28 C 0.37414(15) 0.02824(16) 0.22020(12) 0.0327(4) Uani 1 1 d . . .
H28 H 0.343 0.0997 0.2074 0.039 Uiso 1 1 calc R . .
C29 C 0.39525(17) -0.08145(17) -0.14255(13) 0.0385(5) Uani 1 1 d . . .
H29 H 0.3867 -0.0063 -0.1594 0.046 Uiso 1 1 calc R . .
C30 C 0.37947(18) -0.11288(19) -0.06537(13) 0.0414(5) Uani 1 1 d . . .
C35 C 0.50814(16) 0.21412(16) 0.32394(12) 0.0329(4) Uani 1 1 d . . .
H35A H 0.547 0.2849 0.3227 0.04 Uiso 1 1 calc R . .
H35B H 0.4299 0.2243 0.2922 0.04 Uiso 1 1 calc R . .
C36 C 0.51416(17) 0.18527(17) 0.41469(13) 0.0362(4) Uani 1 1 d . . .
H36A H 0.4775 0.2439 0.4389 0.043 Uiso 1 1 calc R . .
H36B H 0.4745 0.115 0.4163 0.043 Uiso 1 1 calc R . .
N37 N 0.62978(14) 0.17422(14) 0.46488(10) 0.0356(4) Uani 1 1 d . . .
C38 C 0.68112(17) 0.08094(17) 0.43180(13) 0.0364(4) Uani 1 1 d . . .
H38A H 0.6409 0.0118 0.436 0.044 Uiso 1 1 calc R . .
H38B H 0.7586 0.072 0.4657 0.044 Uiso 1 1 calc R . .
C39 C 0.67823(15) 0.10181(17) 0.34002(12) 0.0333(4) Uani 1 1 d . . .
H39A H 0.7111 0.0372 0.3192 0.04 Uiso 1 1 calc R . .
H39B H 0.7251 0.1667 0.3376 0.04 Uiso 1 1 calc R . .
C40 C 0.6384(2) 0.1592(2) 0.55465(13) 0.0438(5) Uani 1 1 d . . .
H40A H 0.6061 0.0869 0.5627 0.053 Uiso 1 1 calc R . .
H40B H 0.5948 0.2175 0.5727 0.053 Uiso 1 1 calc R . .
C41 C 0.7573(2) 0.1641(2) 0.60962(14) 0.0494(5) Uani 1 1 d . . .
H41A H 0.7582 0.1537 0.6683 0.074 Uiso 1 1 calc R . .
H41B H 0.7893 0.2361 0.603 0.074 Uiso 1 1 calc R . .
H41C H 0.8006 0.1055 0.5929 0.074 Uiso 1 1 calc R . .
O42 O 0.41966(16) -0.41161(14) -0.06568(11) 0.0546(5) Uani 1 1 d . . .
C42 C 0.4532(2) -0.4937(2) -0.11592(18) 0.0525(6) Uani 1 1 d . . .
H42A H 0.4535 -0.5665 -0.09 0.079 Uiso 1 1 calc R . .
H42B H 0.5275 -0.4765 -0.1201 0.079 Uiso 1 1 calc R . .
H42C H 0.4014 -0.4943 -0.172 0.079 Uiso 1 1 calc R . .
O43 O 0.35347(17) -0.03966(16) -0.00955(11) 0.0615(5) Uani 1 1 d . . .
C43 C 0.3391(3) 0.0737(2) -0.0340(2) 0.0711(8) Uani 1 1 d . . .
H43A H 0.3212 0.1167 0.0105 0.107 Uiso 1 1 calc R . .
H43B H 0.2788 0.0802 -0.0855 0.107 Uiso 1 1 calc R . .
H43C H 0.4075 0.1019 -0.0437 0.107 Uiso 1 1 calc R . .
O49 O 0.50033(12) -0.29145(11) 0.27582(10) 0.0411(4) Uani 1 1 d . . .
C49 C 0.6120(2) -0.3089(2) 0.3218(2) 0.0592(7) Uani 1 1 d . . .
H49A H 0.6261 -0.3883 0.3295 0.089 Uiso 1 1 calc R . .
H49B H 0.6259 -0.2731 0.3766 0.089 Uiso 1 1 calc R . .
H49C H 0.661 -0.2773 0.2911 0.089 Uiso 1 1 calc R . .
C48 C 0.1466(2) 0.0405(2) 0.12753(19) 0.0578(7) Uani 1 1 d . . .
H48A H 0.0683 0.0298 0.0985 0.087 Uiso 1 1 calc R . .
H48B H 0.1837 0.0757 0.0896 0.087 Uiso 1 1 calc R . .
H48C H 0.1534 0.0877 0.1766 0.087 Uiso 1 1 calc R . .
O48 O 0.19661(11) -0.06405(13) 0.15369(11) 0.0452(4) Uani 1 1 d . . .

loop_
_atom_site_aniso_label
_atom_site_aniso_U_11
_atom_site_aniso_U_22
_atom_site_aniso_U_33
_atom_site_aniso_U_23
_atom_site_aniso_U_13
_atom_site_aniso_U_12
O1 0.0427(8) 0.0724(11) 0.0302(7) 0.0027(7) 0.0159(6) -0.0142(7)
C2 0.0383(10) 0.0506(12) 0.0327(10) -0.0049(8) 0.0153(8) -0.0090(9)
C3 0.0430(10) 0.0326(9) 0.0364(10) -0.0045(7) 0.0200(8) -0.0041(8)
O4 0.0360(7) 0.0350(7) 0.0362(7) -0.0056(5) 0.0213(5) -0.0066(5)
C5 0.0323(9) 0.0329(9) 0.0289(8) -0.0015(7) 0.0168(7) -0.0032(7)
C6 0.0354(9) 0.0304(9) 0.0306(8) 0.0019(7) 0.0160(7) 0.0021(7)
C7 0.0294(9) 0.0353(9) 0.0331(9) -0.0004(7) 0.0130(7) 0.0000(7)
C8 0.0320(9) 0.0328(9) 0.0296(8) -0.0016(7) 0.0170(7) -0.0017(7)
C9 0.0328(9) 0.0296(9) 0.0339(9) -0.0020(7) 0.0184(7) -0.0009(7)
C10 0.0318(9) 0.0350(9) 0.0340(9) -0.0032(7) 0.0166(7) -0.0026(7)
C11 0.0386(10) 0.0364(10) 0.0384(10) 0.0008(8) 0.0196(8) 0.0034(8)
C12 0.0390(10) 0.0427(11) 0.0404(10) 0.0052(8) 0.0176(8) 0.0018(8)
C13 0.0383(10) 0.0523(12) 0.0310(10) -0.0005(8) 0.0169(8) -0.0067(9)
C27 0.0299(9) 0.0376(10) 0.0330(9) -0.0026(7) 0.0148(7) 0.0006(7)
C28 0.0356(9) 0.0307(9) 0.0357(9) -0.0011(7) 0.0164(8) 0.0033(7)
C29 0.0469(11) 0.0357(10) 0.0404(11) -0.0046(8) 0.0249(9) -0.0031(8)
C30 0.0461(11) 0.0477(12) 0.0378(10) -0.0118(9) 0.0242(9) -0.0090(9)
C35 0.0348(9) 0.0312(9) 0.0380(10) -0.0031(7) 0.0188(8) 0.0005(7)
C36 0.0394(10) 0.0361(10) 0.0406(10) -0.0046(8) 0.0235(8) -0.0003(8)
N37 0.0406(9) 0.0395(9) 0.0320(8) -0.0033(6) 0.0190(7) -0.0028(7)
C38 0.0368(9) 0.0394(10) 0.0357(10) -0.0036(8) 0.0143(8) 0.0015(8)
C39 0.0309(9) 0.0377(10) 0.0362(10) -0.0046(7) 0.0174(7) -0.0012(7)
C40 0.0560(13) 0.0473(12) 0.0362(10) -0.0019(8) 0.0262(9) -0.0085(10)
C41 0.0606(14) 0.0582(14) 0.0330(10) -0.0020(9) 0.0191(10) -0.0046(11)
O42 0.0730(11) 0.0475(9) 0.0531(9) 0.0152(7) 0.0337(8) 0.0110(8)
C42 0.0521(13) 0.0436(12) 0.0691(15) 0.0107(11) 0.0292(12) 0.0071(10)
O43 0.0932(14) 0.0549(10) 0.0541(10) -0.0183(8) 0.0500(10) -0.0118(9)
C43 0.098(2) 0.0546(16) 0.0777(19) -0.0240(14) 0.0530(18) -0.0019(15)
O49 0.0395(7) 0.0304(7) 0.0518(9) 0.0047(6) 0.0098(6) 0.0019(6)
C49 0.0463(13) 0.0412(12) 0.0804(18) 0.0066(12) 0.0011(12) 0.0078(10)
C48 0.0400(11) 0.0507(14) 0.0744(17) -0.0108(12) 0.0014(11) 0.0123(10)
O48 0.0309(7) 0.0397(8) 0.0615(10) -0.0045(7) 0.0067(6) 0.0023(6)

loop_
_geom_bond_atom_site_label_1
_geom_bond_atom_site_label_2
_geom_bond_distance
_geom_bond_site_symmetry_2
_geom_bond_publ_flag
O1 C13 1.383(2) . ?
O1 C2 1.429(2) . ?
C2 C3 1.505(3) . ?
C3 O4 1.429(2) . ?
O4 C5 1.378(2) . ?
C5 C27 1.393(3) . ?
C5 C6 1.393(3) . ?
C6 O49 1.371(2) . ?
C6 C7 1.391(3) . ?
C7 C8 1.396(3) . ?
C8 C28 1.396(3) . ?
C8 C9 1.542(3) . ?
C9 C10 1.536(2) 3_655 ?
C9 C39 1.542(3) . ?
C9 C35 1.553(2) . ?
C10 C11 1.387(3) . ?
C10 C29 1.397(3) . ?
C10 C9 1.536(2) 3_655 ?
C11 C12 1.398(3) . ?
C12 O42 1.369(3) . ?
C12 C13 1.397(3) . ?
C13 C30 1.384(3) . ?
C27 O48 1.366(2) . ?
C27 C28 1.394(3) . ?
C29 C30 1.390(3) . ?
C30 O43 1.372(2) . ?
C35 C36 1.514(3) . ?
C36 N37 1.457(3) . ?
N37 C40 1.462(2) . ?
N37 C38 1.465(2) . ?
C38 C39 1.522(3) . ?
C40 C41 1.510(3) . ?
O42 C42 1.420(3) . ?
O43 C43 1.414(4) . ?
O49 C49 1.406(3) . ?
C48 O48 1.413(3) . ?
